data_2106779
loop_
_publ_author_name
'Conant, J.W.'
'Roof, R.B.jr.'

_publ_section_title
;
 The Crystal Structures of the Isostructural Compounds Hydrazinium
 Fluoroborate and Hydrazinium Perchlorate
;
_journal_name_full 'Acta Crystallographica B (24,1968-38,1982)'
_journal_page_first 1928
_journal_page_last 1932
_journal_volume 26
_journal_year 1970
_chemical_formula_sum 'Cl H5 N2 O4'
_chemical_name_systematic '(N2 H5) Cl O4'
_space_group_IT_number 15
_symmetry_space_group_name_Hall '-C 2yc'
_symmetry_space_group_name_H-M 'C 1 2/c 1'
_cell_angle_alpha 90
_cell_angle_beta 113.09
_cell_angle_gamma 90
_cell_formula_units_Z 8
_cell_length_a 14.412
_cell_length_b 5.389
_cell_length_c 12.797
_cell_volume 914.274
_citation_journal_id_ASTM ACBCAR
_cod_data_source_file Conant_ACBCAR_1970_1257.cif
_cod_data_source_block H5Cl1N2O4
_cod_original_cell_volume 914.2742
_cod_original_formula_sum 'H5 Cl1 N2 O4'
_cod_database_code 2106779

loop_
_symmetry_equiv_pos_as_xyz
x,y,z
-x,y,-z+1/2
-x,-y,-z
x,-y,z-1/2
x+1/2,y+1/2,z
-x+1/2,y+1/2,-z+1/2
-x+1/2,-y+1/2,-z
x+1/2,-y+1/2,z-1/2

loop_
_atom_site_label
_atom_site_type_symbol
_atom_site_fract_x
_atom_site_fract_y
_atom_site_fract_z
_atom_site_occupancy
_atom_site_U_iso_or_equiv
H4 H+1 0.0995 0.7012 0.202 1 0.0
H1 H+1 0.0909 0.304 0.1313 1 0.0
O2 O-2 0.1783 0.0348 0.5347 1 0.0
N2 N-1 0.1599 0.5904 0.2344 1 0.0
Cl1 Cl+7 0.1067 0.0772 0.4231 1 0.0
H5 H+1 0.1607 0.5119 0.3058 1 0.0
N1 N-3 0.1556 0.3982 0.1522 1 0.0
H3 H+1 0.2137 0.281 0.1844 1 0.0
O4 O-2 0.0293 -0.1031 0.3987 1 0.0
O3 O-2 0.0663 0.3211 0.4218 1 0.0
H2 H+1 0.1574 0.4772 0.082 1 0.0
O1 O-2 0.1515 0.0678 0.3415 1 0.0
